data_2312681
loop_
_publ_author_name
'Mohana, Marimuthu'
'Thomas Muthiah, Packianathan'
'McMillen, Colin D.'
'Butcher, Ray J.'

_publ_section_title
;
 Supramolecular interactions in salts/cocrystals involving pyrimidine
 derivatives of sulfonate/carboxylic acid.
;
_journal_coeditor_code CU3183
_journal_issue 'Pt 2'
_journal_name_full 'Acta crystallographica. Section C, Structural chemistry'
_journal_page_first 61
_journal_page_last 67
_journal_paper_doi 10.1107/S2053229623000177
_journal_volume 79
_journal_year 2023
_chemical_formula_iupac 'C4 H8 N5 +, C7 H4 N1 O4 -'
_chemical_formula_moiety 'C4 H8 N5 +, C7 H4 N1 O4 -'
_chemical_formula_sum 'C11 H12 N6 O4'
_chemical_formula_weight 292.27
_chemical_name_systematic
;
2,4,6-Triaminopyrimidinium 3-nitrobenzoate
;
_space_group_crystal_system monoclinic
_space_group_IT_number 15
_space_group_name_Hall '-C 2yc'
_space_group_name_H-M_alt 'C 1 2/c 1'
_atom_sites_solution_hydrogens mixed
_audit_creation_method SHELXL-2018/3
_cell_angle_alpha 90
_cell_angle_beta 113.155(5)
_cell_angle_gamma 90
_cell_formula_units_Z 8
_cell_length_a 21.581(3)
_cell_length_b 10.3368(16)
_cell_length_c 13.853(2)
_cell_measurement_reflns_used 9966
_cell_measurement_temperature 120(2)
_cell_measurement_theta_max 40.262
_cell_measurement_theta_min 2.489
_cell_volume 2841.4(7)
_computing_cell_refinement
;
SAINT (Bruker, 2014)
;
_computing_data_collection
;
APEX2 (Bruker, 2014)
;
_computing_data_reduction
;
SAINT (Bruker, 2014)
;
_computing_molecular_graphics
;
PLATON (Spek, 2020), Mercury (Macrae <i>et al.</i>, 2020)
and POVRay (Cason, 2004)
;
_computing_publication_material
;
PLATON (Spek, 2020) and publCIF (Westrip, 2010)
;
_computing_structure_refinement
;
SHELXL2018 (Sheldrick, 2015<i>b</i>)
;
_computing_structure_solution
;
SHELXT2014 (Sheldrick, 2015<i>a</i>)
;
_diffrn_ambient_temperature 120(2)
_diffrn_measured_fraction_theta_full 0.994
_diffrn_measured_fraction_theta_max 0.996
_diffrn_measurement_device_type 'Bruker APEXII'
_diffrn_measurement_method '\w scans'
_diffrn_radiation_type MoK\a
_diffrn_radiation_wavelength 0.71073
_diffrn_reflns_av_R_equivalents 0.0452
_diffrn_reflns_av_unetI/netI 0.0508
_diffrn_reflns_limit_h_max 39
_diffrn_reflns_limit_h_min -39
_diffrn_reflns_limit_k_max 18
_diffrn_reflns_limit_k_min -18
_diffrn_reflns_limit_l_max 25
_diffrn_reflns_limit_l_min -23
_diffrn_reflns_number 37277
_diffrn_reflns_theta_full 25.500
_diffrn_reflns_theta_max 40.248
_diffrn_reflns_theta_min 2.222
_diffrn_source 'fine-focus sealed tube'
_exptl_absorpt_coefficient_mu 0.107
_exptl_absorpt_correction_T_max 0.7479
_exptl_absorpt_correction_T_min 0.6755
_exptl_absorpt_correction_type multi-scan
_exptl_absorpt_process_details
;
(SADABS; Bruker, 2014)
;
_exptl_crystal_colour colourless
_exptl_crystal_density_diffrn 1.366
_exptl_crystal_description block
_exptl_crystal_F_000 1216
_exptl_crystal_size_max 0.210
_exptl_crystal_size_mid 0.190
_exptl_crystal_size_min 0.180
_refine_diff_density_max 0.670
_refine_diff_density_min -0.307
_refine_ls_extinction_method none
_refine_ls_goodness_of_fit_ref 1.043
_refine_ls_hydrogen_treatment mixed
_refine_ls_matrix_type full
_refine_ls_number_parameters 222
_refine_ls_number_reflns 8912
_refine_ls_number_restraints 12
_refine_ls_restrained_S_all 1.042
_refine_ls_R_factor_all 0.0920
_refine_ls_R_factor_gt 0.0545
_refine_ls_shift/su_max 0.001
_refine_ls_shift/su_mean 0.000
_refine_ls_structure_factor_coef Fsqd
_refine_ls_weighting_details 'w=1/[\s^2^(Fo^2^)+(0.0703P)^2^+0.8862P] where P=(Fo^2^+2Fc^2^)/3'
_refine_ls_weighting_scheme calc
_refine_ls_wR_factor_gt 0.1283
_refine_ls_wR_factor_ref 0.1443
_reflns_number_gt 6174
_reflns_number_total 8912
_reflns_threshold_expression 'I > 2\s(I)'
_cod_data_source_file cu3183sup1.cif
_cod_data_source_block III
_cod_original_cell_volume 2841.4(8)
_cod_original_sg_symbol_H-M 'C 2/c'
_cod_database_code 2312681
_shelx_space_group_comment
;
The symmetry employed for this shelxl refinement is uniquely defined
by the following loop, which should always be used as a source of
symmetry information in preference to the above space-group names.
They are only intended as comments.
;

loop_
_space_group_symop_operation_xyz
'x, y, z'
'-x, y, -z+1/2'
'x+1/2, y+1/2, z'
'-x+1/2, y+1/2, -z+1/2'
'-x, -y, -z'
'x, -y, z-1/2'
'-x+1/2, -y+1/2, -z'
'x+1/2, -y+1/2, z-1/2'

loop_
_atom_site_type_symbol
_atom_site_label
_atom_site_fract_x
_atom_site_fract_y
_atom_site_fract_z
_atom_site_U_iso_or_equiv
_atom_site_adp_type
_atom_site_calc_flag
_atom_site_occupancy
_atom_site_disorder_assembly
_atom_site_disorder_group
O O1A 0.31627(3) 0.36179(6) 0.58374(5) 0.01634(11) Uani d 1 . .
O O2A 0.41678(3) 0.26497(5) 0.65422(5) 0.01308(10) Uani d 1 . .
O O3A 0.61524(3) 0.49887(7) 0.66858(6) 0.02610(15) Uani d 1 . .
O O4AA 0.60950(11) 0.6997(3) 0.6228(6) 0.0315(7) Uani d 0.80(2) A 1
O O4AB 0.6118(5) 0.7093(10) 0.6519(14) 0.0315(7) Uani d 0.20(2) A 2
N N6 0.58393(4) 0.60008(7) 0.64023(6) 0.01970(14) Uani d 1 . .
C C7 0.41312(4) 0.48585(6) 0.60468(6) 0.01235(12) Uani d 1 . .
C C8 0.48145(4) 0.48567(7) 0.62534(6) 0.01262(12) Uani d 1 . .
H H8A 0.506771 0.407719 0.643099 0.015 Uiso calc 1 . .
C C9 0.51202(4) 0.60189(7) 0.61948(6) 0.01567(13) Uani d 1 . .
C C10 0.47763(5) 0.71879(8) 0.59618(8) 0.02350(18) Uani d 1 . .
H H10A 0.500072 0.796958 0.593583 0.028 Uiso calc 1 . .
C C11 0.40945(5) 0.71796(8) 0.57679(9) 0.0280(2) Uani d 1 . .
H H11A 0.384725 0.796657 0.561689 0.034 Uiso calc 1 . .
C C12 0.37710(4) 0.60197(8) 0.57940(8) 0.02084(16) Uani d 1 . .
H H12A 0.330126 0.601901 0.563840 0.025 Uiso calc 1 . .
C C13 0.37893(4) 0.36201(6) 0.61412(6) 0.01140(11) Uani d 1 . .
N N1 0.37011(3) 0.13605(6) 0.78266(5) 0.01373(11) Uani d 1 . .
N N3 0.40595(3) 0.00773(6) 0.93608(5) 0.01252(11) Uani d 1 . .
N N2 0.48289(3) 0.10099(7) 0.87938(6) 0.01684(13) Uani d 1 . .
N N5 0.25936(4) 0.17413(8) 0.67659(7) 0.02211(15) Uani d 1 . .
N N4 0.32747(4) -0.07849(7) 0.99144(6) 0.01575(12) Uani d 1 . .
C C2 0.41908(4) 0.08044(6) 0.86720(6) 0.01214(12) Uani d 1 . .
C C6 0.30345(4) 0.11802(7) 0.76297(6) 0.01438(13) Uani d 1 . .
C C5 0.28689(4) 0.04301(7) 0.83229(6) 0.01510(13) Uani d 1 . .
H H5B 0.241218 0.027932 0.821550 0.018 Uiso calc 1 . .
C C4 0.33982(4) -0.00974(6) 0.91869(6) 0.01202(12) Uani d 1 . .
H H1B 0.3821(7) 0.1791(13) 0.7366(11) 0.025(3) Uiso d 1 . .
H H2B1 0.4930(7) 0.1544(12) 0.8423(11) 0.021(3) Uiso d 1 . .
H H2B2 0.5141(7) 0.0704(13) 0.9325(11) 0.023(3) Uiso d 1 . .
H H5B1 0.2166(8) 0.1687(14) 0.6588(11) 0.029(4) Uiso d 1 . .
H H5B2 0.2743(8) 0.2294(16) 0.6450(12) 0.038(4) Uiso d 1 . .
H H4B2 0.3611(7) -0.1235(13) 1.0382(11) 0.023(3) Uiso d 1 . .
H H4B1 0.2860(7) -0.0901(13) 0.9792(10) 0.023(3) Uiso d 1 . .

loop_
_atom_site_aniso_label
_atom_site_aniso_U_11
_atom_site_aniso_U_22
_atom_site_aniso_U_33
_atom_site_aniso_U_12
_atom_site_aniso_U_13
_atom_site_aniso_U_23
O1A 0.0079(2) 0.0187(2) 0.0213(3) 0.00035(17) 0.0046(2) 0.00280(19)
O2A 0.0099(2) 0.01261(19) 0.0168(3) 0.00151(15) 0.0054(2) 0.00195(17)
O3A 0.0128(3) 0.0291(3) 0.0350(4) 0.0017(2) 0.0080(3) 0.0087(3)
O4AA 0.0206(4) 0.0288(5) 0.0478(19) -0.0085(3) 0.0162(8) 0.0090(8)
O4AB 0.0206(4) 0.0288(5) 0.0478(19) -0.0085(3) 0.0162(8) 0.0090(8)
N6 0.0123(3) 0.0240(3) 0.0222(3) -0.0039(2) 0.0062(3) 0.0046(2)
C7 0.0092(3) 0.0135(2) 0.0140(3) 0.00068(19) 0.0041(2) 0.0031(2)
C8 0.0099(3) 0.0144(2) 0.0132(3) -0.0001(2) 0.0042(2) 0.0020(2)
C9 0.0114(3) 0.0174(3) 0.0179(3) -0.0020(2) 0.0055(3) 0.0039(2)
C10 0.0203(4) 0.0164(3) 0.0344(5) -0.0009(3) 0.0114(4) 0.0092(3)
C11 0.0219(4) 0.0164(3) 0.0476(6) 0.0047(3) 0.0157(4) 0.0130(3)
C12 0.0139(3) 0.0171(3) 0.0324(5) 0.0042(2) 0.0100(3) 0.0096(3)
C13 0.0089(3) 0.0130(2) 0.0125(3) -0.00002(19) 0.0043(2) 0.0004(2)
N1 0.0091(3) 0.0172(2) 0.0145(3) 0.00043(19) 0.0042(2) 0.0050(2)
N3 0.0079(2) 0.0145(2) 0.0142(3) -0.00131(17) 0.0033(2) 0.00266(19)
N2 0.0082(3) 0.0230(3) 0.0185(3) -0.0008(2) 0.0044(2) 0.0077(2)
N5 0.0101(3) 0.0318(4) 0.0214(4) 0.0016(2) 0.0029(3) 0.0136(3)
N4 0.0091(3) 0.0202(3) 0.0172(3) -0.0014(2) 0.0043(2) 0.0066(2)
C2 0.0086(3) 0.0132(2) 0.0139(3) -0.00043(19) 0.0036(2) 0.0012(2)
C6 0.0092(3) 0.0175(3) 0.0151(3) 0.0002(2) 0.0033(2) 0.0031(2)
C5 0.0079(3) 0.0189(3) 0.0171(3) -0.0006(2) 0.0035(3) 0.0047(2)
C4 0.0091(3) 0.0122(2) 0.0141(3) -0.00125(19) 0.0038(2) 0.0009(2)

loop_
_atom_type_symbol
_atom_type_description
_atom_type_scat_dispersion_real
_atom_type_scat_dispersion_imag
_atom_type_scat_source
C C 0.0033 0.0016 'International Tables Vol C Tables 4.2.6.8 and 6.1.1.4'
H H 0.0000 0.0000 'International Tables Vol C Tables 4.2.6.8 and 6.1.1.4'
N N 0.0061 0.0033 'International Tables Vol C Tables 4.2.6.8 and 6.1.1.4'
O O 0.0106 0.0060 'International Tables Vol C Tables 4.2.6.8 and 6.1.1.4'

loop_
_geom_angle_atom_site_label_1
_geom_angle_atom_site_label_2
_geom_angle_atom_site_label_3
_geom_angle_site_symmetry_1
_geom_angle_site_symmetry_3
_geom_angle
_geom_angle_publ_flag
O3A N6 O4AA . . 122.86(13) ?
O3A N6 O4AB . . 123.4(5) ?
O3A N6 C9 . . 118.90(7) ?
O4AA N6 C9 . . 118.12(12) ?
O4AB N6 C9 . . 115.4(5) ?
C8 C7 C12 . . 119.61(7) ?
C8 C7 C13 . . 119.83(6) ?
C12 C7 C13 . . 120.50(7) ?
C7 C8 C9 . . 118.54(7) ?
C7 C8 H8A . . 120.7 ?
C9 C8 H8A . . 120.7 ?
C10 C9 C8 . . 122.96(8) ?
C10 C9 N6 . . 119.06(7) ?
C8 C9 N6 . . 117.98(7) ?
C11 C10 C9 . . 117.96(7) ?
C11 C10 H10A . . 121.0 ?
C9 C10 H10A . . 121.0 ?
C10 C11 C12 . . 120.23(8) ?
C10 C11 H11A . . 119.9 ?
C12 C11 H11A . . 119.9 ?
C11 C12 C7 . . 120.66(8) ?
C11 C12 H12A . . 119.7 ?
C7 C12 H12A . . 119.7 ?
O1A C13 O2A . . 124.69(6) ?
O1A C13 C7 . . 118.31(6) ?
O2A C13 C7 . . 116.99(6) ?
C2 N1 C6 . . 121.00(6) ?
C2 N1 H1B . . 118.7(9) ?
C6 N1 H1B . . 120.1(9) ?
C2 N3 C4 . . 116.87(6) ?
C2 N2 H2B1 . . 122.0(9) ?
C2 N2 H2B2 . . 118.9(10) ?
H2B1 N2 H2B2 . . 118.2(13) ?
C6 N5 H5B1 . . 122.4(10) ?
C6 N5 H5B2 . . 118.0(10) ?
H5B1 N5 H5B2 . . 118.4(14) ?
C4 N4 H4B2 . . 118.4(9) ?
C4 N4 H4B1 . . 115.4(9) ?
H4B2 N4 H4B1 . . 124.3(13) ?
N3 C2 N2 . . 119.92(7) ?
N3 C2 N1 . . 123.01(7) ?
N2 C2 N1 . . 117.07(7) ?
N5 C6 N1 . . 116.31(7) ?
N5 C6 C5 . . 125.28(8) ?
N1 C6 C5 . . 118.41(7) ?
C6 C5 C4 . . 117.66(7) ?
C6 C5 H5B . . 121.2 ?
C4 C5 H5B . . 121.2 ?
N4 C4 N3 . . 116.14(7) ?
N4 C4 C5 . . 120.79(7) ?
N3 C4 C5 . . 123.04(7) ?

loop_
_geom_bond_atom_site_label_1
_geom_bond_atom_site_label_2
_geom_bond_site_symmetry_2
_geom_bond_distance
_geom_bond_publ_flag
O1A C13 . 1.2482(9) ?
O2A C13 . 1.2748(9) ?
O3A N6 . 1.2232(10) ?
O4AA N6 . 1.236(2) ?
O4AB N6 . 1.259(10) ?
N6 C9 . 1.4632(11) ?
C7 C8 . 1.3874(11) ?
C7 C12 . 1.3977(10) ?
C7 C13 . 1.5088(10) ?
C8 C9 . 1.3882(10) ?
C8 H8A . 0.9500 ?
C9 C10 . 1.3881(12) ?
C10 C11 . 1.3880(14) ?
C10 H10A . 0.9500 ?
C11 C12 . 1.3950(12) ?
C11 H11A . 0.9500 ?
C12 H12A . 0.9500 ?
N1 C2 . 1.3585(10) ?
N1 C6 . 1.3676(10) ?
N1 H1B . 0.895(14) ?
N3 C2 . 1.3298(9) ?
N3 C4 . 1.3628(10) ?
N2 C2 . 1.3369(10) ?
N2 H2B1 . 0.840(14) ?
N2 H2B2 . 0.840(14) ?
N5 C6 . 1.3335(11) ?
N5 H5B1 . 0.859(15) ?
N5 H5B2 . 0.856(16) ?
N4 C4 . 1.3427(10) ?
N4 H4B2 . 0.891(14) ?
N4 H4B1 . 0.851(14) ?
C6 C5 . 1.3861(11) ?
C5 C4 . 1.3999(11) ?
C5 H5B . 0.9500 ?

loop_
_geom_hbond_atom_site_label_D
_geom_hbond_atom_site_label_H
_geom_hbond_atom_site_label_A
_geom_hbond_site_symmetry_A
_geom_hbond_distance_DH
_geom_hbond_distance_HA
_geom_hbond_distance_DA
_geom_hbond_angle_DHA
_geom_hbond_publ_flag
N1 H1B O2A . 0.895(14) 1.823(15) 2.7139(9) 173.2(13) yes
N2 H2B1 O2A 2_656 0.840(14) 2.242(14) 2.9276(9) 139.0(12) yes
N2 H2B2 N3 5_657 0.840(14) 2.115(14) 2.9548(10) 178.7(14) yes
N5 H5B1 O4AA 3_445 0.859(15) 2.188(16) 3.032(2) 167.4(13) yes
N5 H5B1 O4AB 3_445 0.859(15) 2.265(19) 3.089(11) 160.6(14) yes
N5 H5B2 O1A . 0.856(16) 2.005(17) 2.8579(10) 174.8(15) yes
N4 H4B2 O2A 6_556 0.891(14) 2.156(14) 3.0162(9) 162.2(13) yes
N4 H4B1 O1A 4_546 0.851(14) 2.090(14) 2.9237(10) 166.4(13) yes

loop_
_geom_torsion_atom_site_label_1
_geom_torsion_atom_site_label_2
_geom_torsion_atom_site_label_3
_geom_torsion_atom_site_label_4
_geom_torsion_site_symmetry_1
_geom_torsion_site_symmetry_2
_geom_torsion_site_symmetry_3
_geom_torsion_site_symmetry_4
_geom_torsion
_geom_torsion_publ_flag
C12 C7 C8 C9 . . . . -0.42(12) ?
C13 C7 C8 C9 . . . . -177.84(7) ?
C7 C8 C9 C10 . . . . 1.48(13) ?
C7 C8 C9 N6 . . . . -179.29(7) ?
O3A N6 C9 C10 . . . . 174.46(9) ?
O4AA N6 C9 C10 . . . . -9.3(4) ?
O4AB N6 C9 C10 . . . . 11.0(9) ?
O3A N6 C9 C8 . . . . -4.79(12) ?
O4AA N6 C9 C8 . . . . 171.4(4) ?
O4AB N6 C9 C8 . . . . -168.2(9) ?
C8 C9 C10 C11 . . . . -0.79(15) ?
N6 C9 C10 C11 . . . . 180.00(9) ?
C9 C10 C11 C12 . . . . -0.96(16) ?
C10 C11 C12 C7 . . . . 2.00(16) ?
C8 C7 C12 C11 . . . . -1.28(14) ?
C13 C7 C12 C11 . . . . 176.12(9) ?
C8 C7 C13 O1A . . . . -172.02(7) ?
C12 C7 C13 O1A . . . . 10.58(11) ?
C8 C7 C13 O2A . . . . 8.85(11) ?
C12 C7 C13 O2A . . . . -168.55(8) ?
C4 N3 C2 N2 . . . . -179.70(7) ?
C4 N3 C2 N1 . . . . -0.02(11) ?
C6 N1 C2 N3 . . . . -1.00(11) ?
C6 N1 C2 N2 . . . . 178.70(7) ?
C2 N1 C6 N5 . . . . -178.38(8) ?
C2 N1 C6 C5 . . . . 0.93(11) ?
N5 C6 C5 C4 . . . . 179.32(8) ?
N1 C6 C5 C4 . . . . 0.07(11) ?
C2 N3 C4 N4 . . . . -177.10(7) ?
C2 N3 C4 C5 . . . . 1.08(11) ?
C6 C5 C4 N4 . . . . 176.99(7) ?
C6 C5 C4 N3 . . . . -1.11(12) ?

_cod_database_fobs_code 2312681
